data_4308923
loop_
_publ_author_name
'Roger Guilard'
'Fabien Burdet'
'Jean-Michel Barbe'
'Claude P. Gros'
'Enrique Espinosa'
'Jianguo Shao'
'Zhongping Ou'
'Riqiang Zhan'
'Karl M. Kadish'

_publ_contact_author
; Pr. Roger Guilard,
  LIMSAG, CNRS UMR 5633, 
  Universite de Bourgogne, Faculte des Sciences, 
  6 boulevard Gabriel, 21100 Dijon, 
  France 
;
_publ_contact_author_email Roger.Guilard@u-bourgogne.fr
_publ_contact_author_fax '+33 3 80 39 61 17'
_publ_contact_author_phone '+33 3 80 39 61 11'
_publ_section_title
;
Heterobimetallic Complexes of Cobalt(IV) Porphyrin-Corrole Dyads.
Synthesis, Physicochemical Properties, and X-ray Structural Characterization
;
_journal_name_full 'Inorganic Chemistry'
_journal_page_first 3972
_journal_page_last 3983
_journal_paper_doi 10.1021/ic0501622
_journal_volume 44
_journal_year 2005
_chemical_formula_moiety 'C89 H71 Cl2 Co Fe N8,0.5(C7 H16),0.5(C H2 Cl2),2(H2 O)'
_chemical_formula_sum 'C93 H84 Cl3 Co Fe N8 O2'
_chemical_formula_weight 1566.81
_chemical_name_systematic
;
 ?
;
_space_group_IT_number 2
_symmetry_cell_setting triclinic
_symmetry_space_group_name_Hall '-P 1'
_symmetry_space_group_name_H-M 'P -1'
_atom_sites_solution_hydrogens geom
_atom_sites_solution_primary direct
_atom_sites_solution_secondary difmap
_audit_creation_method SHELXL-97
_cell_angle_alpha 93.7800(10)
_cell_angle_beta 111.1430(10)
_cell_angle_gamma 97.4630(10)
_cell_formula_units_Z 2
_cell_length_a 13.8463(3)
_cell_length_b 16.8164(5)
_cell_length_c 17.9072(6)
_cell_measurement_reflns_used 25659
_cell_measurement_temperature 110(2)
_cell_measurement_theta_max 25.44
_cell_measurement_theta_min 2.70
_cell_volume 3827.19(19)
_computing_structure_refinement 'SHELXL-97 (Sheldrick, 1997)'
_diffrn_ambient_temperature 110(2)
_diffrn_measured_fraction_theta_full 0.981
_diffrn_measured_fraction_theta_max 0.981
_diffrn_radiation_monochromator graphite
_diffrn_radiation_source 'fine-focus sealed tube'
_diffrn_radiation_type MoK\a
_diffrn_radiation_wavelength 0.71069
_diffrn_reflns_av_R_equivalents 0.0453
_diffrn_reflns_av_sigmaI/netI 0.0700
_diffrn_reflns_limit_h_max 15
_diffrn_reflns_limit_h_min -16
_diffrn_reflns_limit_k_max 20
_diffrn_reflns_limit_k_min -20
_diffrn_reflns_limit_l_max 21
_diffrn_reflns_limit_l_min 0
_diffrn_reflns_number 25659
_diffrn_reflns_theta_full 25.44
_diffrn_reflns_theta_max 25.44
_diffrn_reflns_theta_min 2.70
_exptl_absorpt_coefficient_mu 0.568
_exptl_absorpt_correction_type none
_exptl_crystal_colour 'Dark brown'
_exptl_crystal_density_diffrn 1.360
_exptl_crystal_density_method 'not measured'
_exptl_crystal_description Prism
_exptl_crystal_F_000 1636
_exptl_crystal_size_max 0.37
_exptl_crystal_size_mid 0.18
_exptl_crystal_size_min 0.13
_refine_diff_density_max 1.862
_refine_diff_density_min -1.235
_refine_diff_density_rms 0.098
_refine_ls_extinction_method none
_refine_ls_goodness_of_fit_ref 1.048
_refine_ls_hydrogen_treatment constr
_refine_ls_matrix_type full
_refine_ls_number_parameters 1049
_refine_ls_number_reflns 13889
_refine_ls_number_restraints 67
_refine_ls_restrained_S_all 1.051
_refine_ls_R_factor_all 0.1182
_refine_ls_R_factor_gt 0.0812
_refine_ls_shift/su_max 0.011
_refine_ls_shift/su_mean 0.000
_refine_ls_structure_factor_coef Fsqd
_refine_ls_weighting_details 'calc w=1/[\s^2^(Fo^2^)+(0.1114P)^2^+9.7247P] where P=(Fo^2^+2Fc^2^)/3'
_refine_ls_weighting_scheme calc
_refine_ls_wR_factor_gt 0.2062
_refine_ls_wR_factor_ref 0.2273
_reflns_number_gt 9677
_reflns_number_total 13889
_reflns_threshold_expression >2sigma(I)
_cod_data_source_file ic0501622si20050130_090453.cif
_cod_data_source_block fab115
_cod_depositor_comments
;
The following automatic conversions were performed:
'_symmetry_cell_setting' value 'Triclinic' changed to 'triclinic'
according to '/home/saulius/struct/CIF-dictionaries/cif_core.dic'
dictionary named 'cif_core.dic' version 2.4.1 from
2010-06-29.

'_exptl_absorpt_correction_type' value 'None' changed to
'none' according to '/home/saulius/struct/CIF-dictionaries/cif_core.dic'
dictionary named 'cif_core.dic' version 2.4.1 from 2010-06-29.

Automatic conversion script
Id: cif_fix_enum 1527 2010-12-29 10:47:43Z saulius 
;
_cod_database_code 4308923

loop_
_symmetry_equiv_pos_as_xyz
'x, y, z'
'-x, -y, -z'

loop_
_atom_site_label
_atom_site_type_symbol
_atom_site_fract_x
_atom_site_fract_y
_atom_site_fract_z
_atom_site_U_iso_or_equiv
_atom_site_adp_type
_atom_site_occupancy
_atom_site_symmetry_multiplicity
_atom_site_calc_flag
_atom_site_refinement_flags
_atom_site_disorder_assembly
_atom_site_disorder_group
Co1 Co 0.83714(5) 0.18905(4) 0.84566(4) 0.0286(2) Uani 1 1 d . A 1
Fe1 Fe 0.83607(5) 0.15682(4) 0.61441(4) 0.0307(2) Uani 1 1 d . A 1
Cl1 Cl 0.86524(15) 0.21411(11) 0.97889(12) 0.0689(5) Uani 1 1 d . A 1
Cl2 Cl 0.79896(11) 0.12575(8) 0.48182(8) 0.0416(3) Uani 1 1 d . A 1
N1 N 0.9622(3) 0.2507(2) 0.8507(3) 0.0324(10) Uani 1 1 d . A 1
N2 N 0.8963(3) 0.0942(2) 0.8559(2) 0.0287(9) Uani 1 1 d . A 1
N3 N 0.7000(3) 0.1344(2) 0.8208(2) 0.0276(9) Uani 1 1 d . A 1
N4 N 0.7908(3) 0.2878(2) 0.8244(3) 0.0309(10) Uani 1 1 d . A 1
N5 N 0.7139(3) 0.0863(2) 0.6326(2) 0.0304(9) Uani 1 1 d . A 1
N6 N 0.7634(3) 0.2560(2) 0.6174(3) 0.0339(10) Uani 1 1 d . A 1
N7 N 0.9724(3) 0.2392(2) 0.6443(3) 0.0325(10) Uani 1 1 d . A 1
N8 N 0.9240(3) 0.0699(2) 0.6622(2) 0.0311(10) Uani 1 1 d . A 1
C1 C 0.9645(4) 0.3335(3) 0.8488(3) 0.0310(11) Uani 1 1 d . A 1
C2 C 1.0720(4) 0.3708(3) 0.8706(3) 0.0305(11) Uani 1 1 d . A 1
C3 C 1.1332(4) 0.3083(3) 0.8839(3) 0.0305(11) Uani 1 1 d . A 1
C4 C 1.0610(4) 0.2342(3) 0.8717(3) 0.0310(11) Uani 1 1 d . A 1
C5 C 1.0800(4) 0.1557(3) 0.8846(3) 0.0333(12) Uani 1 1 d . A 1
H5 H 1.1500 0.1458 0.8992 0.050(2) Uiso 1 1 calc R A 1
C6 C 1.0019(4) 0.0914(3) 0.8774(3) 0.0293(11) Uani 1 1 d . A 1
C7 C 1.0214(4) 0.0107(3) 0.8956(3) 0.0313(11) Uani 1 1 d . A 1
C8 C 0.9283(4) -0.0343(3) 0.8870(3) 0.0307(11) Uani 1 1 d . A 1
C9 C 0.8481(4) 0.0176(3) 0.8596(3) 0.0279(11) Uani 1 1 d . A 1
C10 C 0.7392(4) -0.0027(3) 0.8393(3) 0.0284(11) Uani 1 1 d . A 1
C11 C 0.6684(4) 0.0528(3) 0.8197(3) 0.0291(11) Uani 1 1 d . A 1
C12 C 0.5555(4) 0.0374(3) 0.7976(3) 0.0308(11) Uani 1 1 d . A 1
C13 C 0.5223(4) 0.1096(3) 0.7898(3) 0.0326(12) Uani 1 1 d . A 1
C14 C 0.6116(4) 0.1714(3) 0.8046(3) 0.0291(11) Uani 1 1 d . A 1
C15 C 0.6096(4) 0.2528(3) 0.8014(3) 0.0281(11) Uani 1 1 d . A 1
H15 H 0.5440 0.2706 0.7904 0.050(2) Uiso 1 1 calc R A 1
C16 C 0.6975(4) 0.3113(3) 0.8132(3) 0.0282(11) Uani 1 1 d . A 1
C17 C 0.7081(4) 0.3975(3) 0.8106(3) 0.0276(11) Uani 1 1 d . A 1
C18 C 0.8135(4) 0.4243(3) 0.8213(3) 0.0290(11) Uani 1 1 d . A 1
C19 C 0.8640(4) 0.3545(3) 0.8311(3) 0.0298(11) Uani 1 1 d . A 1
C20 C 1.1155(4) 0.4574(3) 0.8814(3) 0.0315(11) Uani 1 1 d . A 1
C21 C 1.1790(4) 0.4868(3) 0.8408(4) 0.0375(13) Uani 1 1 d . A 1
H21 H 1.1887 0.4524 0.8007 0.050(2) Uiso 1 1 calc R A 1
C22 C 1.2276(4) 0.5666(3) 0.8596(4) 0.0473(15) Uani 1 1 d . A 1
H22 H 1.2716 0.5867 0.8324 0.050(2) Uiso 1 1 calc R A 1
C23 C 1.2135(4) 0.6177(3) 0.9169(4) 0.0457(15) Uani 1 1 d . A 1
H23 H 1.2476 0.6723 0.9289 0.050(2) Uiso 1 1 calc R A 1
C24 C 1.1499(4) 0.5893(3) 0.9568(4) 0.0415(14) Uani 1 1 d . A 1
H24 H 1.1391 0.6246 0.9956 0.050(2) Uiso 1 1 calc R A 1
C25 C 1.1019(4) 0.5093(3) 0.9399(3) 0.0348(12) Uani 1 1 d . A 1
H25 H 1.0594 0.4894 0.9682 0.050(2) Uiso 1 1 calc R A 1
C26 C 1.2475(4) 0.3175(3) 0.9158(3) 0.0288(11) Uani 1 1 d . A 1
C27 C 1.3093(4) 0.3796(3) 0.9774(3) 0.0322(12) Uani 1 1 d . A 1
H27 H 1.2760 0.4167 0.9978 0.050(2) Uiso 1 1 calc R A 1
C28 C 1.4165(4) 0.3879(3) 1.0085(3) 0.0360(12) Uani 1 1 d . A 1
H28 H 1.4561 0.4306 1.0501 0.050(2) Uiso 1 1 calc R A 1
C29 C 1.4685(4) 0.3352(3) 0.9805(3) 0.0341(12) Uani 1 1 d . A 1
H29 H 1.5429 0.3412 1.0027 0.050(2) Uiso 1 1 calc R A 1
C30 C 1.4090(4) 0.2730(3) 0.9188(3) 0.0356(12) Uani 1 1 d . A 1
H30 H 1.4431 0.2362 0.8987 0.050(2) Uiso 1 1 calc R A 1
C31 C 1.3003(4) 0.2650(3) 0.8868(3) 0.0330(12) Uani 1 1 d . A 1
H31 H 1.2608 0.2232 0.8443 0.050(2) Uiso 1 1 calc R A 1
C32 C 1.1272(4) -0.0148(3) 0.9219(3) 0.0371(13) Uani 1 1 d . A 1
H32A H 1.1561 -0.0129 0.9808 0.050(2) Uiso 1 1 calc R A 1
H32B H 1.1743 0.0220 0.9050 0.050(2) Uiso 1 1 calc R A 1
H32C H 1.1204 -0.0699 0.8971 0.050(2) Uiso 1 1 calc R A 1
C33 C 0.9192(4) -0.1185(3) 0.9092(3) 0.0369(13) Uani 1 1 d . A 1
H33A H 0.8964 -0.1573 0.8605 0.050(2) Uiso 1 1 calc R A 1
H33B H 0.8678 -0.1260 0.9351 0.050(2) Uiso 1 1 calc R A 1
H33C H 0.9877 -0.1272 0.9467 0.050(2) Uiso 1 1 calc R A 1
C34 C 0.4834(4) -0.0418(3) 0.7830(4) 0.0383(13) Uani 1 1 d . A 1
H34A H 0.4916 -0.0619 0.8347 0.050(2) Uiso 1 1 calc R A 1
H34B H 0.5010 -0.0811 0.7491 0.050(2) Uiso 1 1 calc R A 1
H34C H 0.4106 -0.0340 0.7557 0.050(2) Uiso 1 1 calc R A 1
C35 C 0.4106(4) 0.1254(3) 0.7665(4) 0.0399(13) Uani 1 1 d . A 1
H35A H 0.3655 0.0906 0.7168 0.050(2) Uiso 1 1 calc R A 1
H35B H 0.4084 0.1821 0.7578 0.050(2) Uiso 1 1 calc R A 1
H35C H 0.3855 0.1136 0.8099 0.050(2) Uiso 1 1 calc R A 1
C36 C 0.6213(4) 0.4434(3) 0.7958(3) 0.0284(11) Uani 1 1 d . A 1
C37 C 0.5457(4) 0.4259(3) 0.8300(3) 0.0345(12) Uani 1 1 d . A 1
H37 H 0.5546 0.3869 0.8669 0.050(2) Uiso 1 1 calc R A 1
C38 C 0.4589(4) 0.4637(3) 0.8117(3) 0.0380(13) Uani 1 1 d . A 1
H38 H 0.4079 0.4501 0.8348 0.050(2) Uiso 1 1 calc R A 1
C39 C 0.4469(4) 0.5222(3) 0.7588(3) 0.0406(13) Uani 1 1 d . A 1
H39 H 0.3866 0.5479 0.7446 0.050(2) Uiso 1 1 calc R A 1
C40 C 0.5226(4) 0.5429(3) 0.7270(3) 0.0374(13) Uani 1 1 d . A 1
H40 H 0.5157 0.5845 0.6929 0.050(2) Uiso 1 1 calc R A 1
C41 C 0.6084(4) 0.5035(3) 0.7445(3) 0.0319(12) Uani 1 1 d . A 1
H41 H 0.6592 0.5175 0.7214 0.050(2) Uiso 1 1 calc R A 1
C42 C 0.8610(4) 0.5083(3) 0.8213(3) 0.0288(11) Uani 1 1 d . A 1
C43 C 0.8487(4) 0.5717(3) 0.8699(3) 0.0341(12) Uani 1 1 d . A 1
H43 H 0.8096 0.5605 0.9031 0.050(2) Uiso 1 1 calc R A 1
C44 C 0.8929(4) 0.6506(3) 0.8703(3) 0.0381(13) Uani 1 1 d . A 1
H44 H 0.8861 0.6931 0.9048 0.050(2) Uiso 1 1 calc R A 1
C45 C 0.9472(4) 0.6671(3) 0.8198(4) 0.0412(14) Uani 1 1 d . A 1
H45 H 0.9765 0.7212 0.8191 0.050(2) Uiso 1 1 calc R A 1
C46 C 0.9588(4) 0.6048(3) 0.7704(3) 0.0385(13) Uani 1 1 d . A 1
H46 H 0.9956 0.6165 0.7357 0.050(2) Uiso 1 1 calc R A 1
C47 C 0.9169(4) 0.5257(3) 0.7716(3) 0.0321(12) Uani 1 1 d . A 1
H47 H 0.9262 0.4832 0.7385 0.050(2) Uiso 1 1 calc R A 1
C48 C 0.6987(4) -0.0895(3) 0.8373(3) 0.0297(11) Uani 1 1 d . A 1
C49 C 0.6657(4) -0.1214(3) 0.8978(3) 0.0334(12) Uani 1 1 d . A 1
H49 H 0.6618 -0.0848 0.9389 0.050(2) Uiso 1 1 calc R A 1
C50 C 0.6394(4) -0.2031(3) 0.8988(3) 0.0375(13) Uani 1 1 d . A 1
H50 H 0.6182 -0.2208 0.9407 0.050(2) Uiso 1 1 calc R A 1
C51 C 0.6428(4) -0.2620(3) 0.8391(3) 0.0340(12) Uani 1 1 d . A 1
H51 H 0.6263 -0.3184 0.8404 0.050(2) Uiso 1 1 calc R A 1
C52 C 0.6711(4) -0.2319(3) 0.7806(3) 0.0327(12) Uani 1 1 d . A 1
C53 C 0.6986(4) -0.1478(3) 0.7795(3) 0.0278(11) Uani 1 1 d . A 1
C54 C 0.7242(4) -0.1642(3) 0.7054(3) 0.0286(11) Uani 1 1 d . A 1
C55 C 0.6962(4) -0.2485(3) 0.7050(3) 0.0311(11) Uani 1 1 d . A 1
C56 C 0.7006(4) -0.3030(3) 0.6473(3) 0.0373(13) Uani 1 1 d . A 1
H56 H 0.6836 -0.3596 0.6471 0.050(2) Uiso 1 1 calc R A 1
C57 C 0.7321(4) -0.2698(3) 0.5876(3) 0.0393(13) Uani 1 1 d . A 1
H57 H 0.7353 -0.3055 0.5455 0.050(2) Uiso 1 1 calc R A 1
C58 C 0.7580(4) -0.1887(3) 0.5878(3) 0.0359(12) Uani 1 1 d . A 1
H58 H 0.7782 -0.1700 0.5459 0.050(2) Uiso 1 1 calc R A 1
C59 C 0.7556(4) -0.1313(3) 0.6489(3) 0.0298(11) Uani 1 1 d . A 1
C60 C 0.7832(4) -0.0418(3) 0.6492(3) 0.0318(12) Uani 1 1 d . A 1
C61 C 0.6999(4) 0.0037(3) 0.6309(3) 0.0315(12) Uani 1 1 d . A 1
C62 C 0.5891(4) -0.0282(3) 0.6105(3) 0.0335(12) Uani 1 1 d . A 1
C63 C 0.5398(4) 0.0374(3) 0.6056(3) 0.0353(12) Uani 1 1 d . A 1
C64 C 0.6175(4) 0.1079(3) 0.6187(3) 0.0348(12) Uani 1 1 d . A 1
C65 C 0.5948(4) 0.1854(3) 0.6126(3) 0.0366(12) Uani 1 1 d . A 1
H65 H 0.5265 0.1923 0.6096 0.050(2) Uiso 1 1 calc R A 1
C66 C 0.6604(4) 0.2538(3) 0.6105(3) 0.0360(12) Uani 1 1 d . A 1
C67 C 0.6290(4) 0.3308(3) 0.5954(3) 0.0383(13) Uani 1 1 d . A 1
C68 C 0.7123(4) 0.3808(3) 0.5911(3) 0.0383(13) Uani 1 1 d . A 1
C69 C 0.7966(4) 0.3337(3) 0.6058(3) 0.0346(12) Uani 1 1 d . A 1
C70 C 0.8965(4) 0.3602(3) 0.6083(3) 0.0354(12) Uani 1 1 d . A 1
H70 H 0.9097 0.4135 0.5957 0.050(2) Uiso 1 1 calc R A 1
C71 C 0.9794(4) 0.3177(3) 0.6272(3) 0.0340(12) Uani 1 1 d . A 1
C72 C 1.0833(4) 0.3483(3) 0.6316(3) 0.0392(13) Uani 1 1 d . A 1
C73 C 1.1406(4) 0.2880(3) 0.6522(3) 0.0399(13) Uani 1 1 d . A 1
C74 C 1.0716(4) 0.2199(3) 0.6606(3) 0.0348(12) Uani 1 1 d . A 1
C75 C 1.0969(4) 0.1450(3) 0.6787(3) 0.0391(13) Uani 1 1 d . A 1
H75 H 1.1683 0.1397 0.6908 0.050(2) Uiso 1 1 calc R A 1
C76 C 1.0309(4) 0.0762(3) 0.6815(3) 0.0350(12) Uani 1 1 d . A 1
C77 C 1.0641(4) 0.0006(3) 0.7000(3) 0.0371(13) Uani 1 1 d . A 1
C78 C 0.9786(4) -0.0525(3) 0.6949(3) 0.0379(13) Uani 1 1 d . A 1
C79 C 0.8893(4) -0.0091(3) 0.6685(3) 0.0314(11) Uani 1 1 d . A 1
C80 C 0.5304(4) -0.1134(3) 0.5911(3) 0.0390(13) Uani 1 1 d . A 1
H80A H 0.5379 -0.1365 0.6413 0.050(2) Uiso 1 1 calc R A 1
H80B H 0.5592 -0.1459 0.5593 0.050(2) Uiso 1 1 calc R A 1
H80C H 0.4560 -0.1132 0.5599 0.050(2) Uiso 1 1 calc R A 1
C81 C 0.4248(4) 0.0371(4) 0.5857(4) 0.0442(14) Uani 1 1 d . A 1
H81A H 0.3860 0.0175 0.5284 0.050(2) Uiso 1 1 calc R A 1
H81B H 0.4130 0.0920 0.5969 0.050(2) Uiso 1 1 calc R A 1
H81C H 0.4002 0.0014 0.6186 0.050(2) Uiso 1 1 calc R A 1
C82 C 0.5219(5) 0.3496(4) 0.5839(4) 0.0473(15) Uani 1 1 d . A 1
H82A H 0.5196 0.4062 0.5744 0.050(2) Uiso 1 1 calc R A 1
H82B H 0.5068 0.3406 0.6324 0.050(2) Uiso 1 1 calc R A 1
H82C H 0.4692 0.3143 0.5374 0.050(2) Uiso 1 1 calc R A 1
C83 C 0.7163(5) 0.4663(3) 0.5709(3) 0.0419(14) Uani 1 1 d . A 1
H83A H 0.6798 0.4959 0.5993 0.050(2) Uiso 1 1 calc R A 1
H83B H 0.7905 0.4931 0.5910 0.050(2) Uiso 1 1 calc R A 1
C84 C 0.6671(6) 0.4718(4) 0.4825(4) 0.0607(19) Uani 1 1 d . A 1
H84A H 0.7013 0.4412 0.4536 0.050(2) Uiso 1 1 calc R A 1
H84B H 0.6756 0.5286 0.4729 0.050(2) Uiso 1 1 calc R A 1
H84C H 0.5922 0.4494 0.4629 0.050(2) Uiso 1 1 calc R A 1
C85 C 1.1158(5) 0.4283(3) 0.6090(4) 0.0493(16) Uani 1 1 d . A 1
H85A H 1.1927 0.4448 0.6370 0.050(2) Uiso 1 1 calc R A 1
H85B H 1.0813 0.4691 0.6276 0.050(2) Uiso 1 1 calc R A 1
C86 C 1.0875(6) 0.4270(4) 0.5180(4) 0.065(2) Uani 1 1 d . A 1
H86A H 1.1208 0.3862 0.4992 0.050(2) Uiso 1 1 calc R A 1
H86B H 1.1123 0.4802 0.5064 0.050(2) Uiso 1 1 calc R A 1
H86C H 1.0111 0.4136 0.4902 0.050(2) Uiso 1 1 calc R A 1
C87 C 1.2537(4) 0.2879(4) 0.6633(4) 0.0468(15) Uani 1 1 d . A 1
H87A H 1.2800 0.3361 0.6440 0.050(2) Uiso 1 1 calc R A 1
H87B H 1.2591 0.2394 0.6325 0.050(2) Uiso 1 1 calc R A 1
H87C H 1.2957 0.2880 0.7207 0.050(2) Uiso 1 1 calc R A 1
C88 C 1.1734(4) -0.0144(4) 0.7215(4) 0.0508(16) Uani 1 1 d . A 1
H88A H 1.2192 0.0212 0.7704 0.050(2) Uiso 1 1 calc R A 1
H88B H 1.1968 -0.0035 0.6771 0.050(2) Uiso 1 1 calc R A 1
H88C H 1.1764 -0.0709 0.7312 0.050(2) Uiso 1 1 calc R A 1
C89 C 0.9832(4) -0.1375(3) 0.7160(4) 0.0418(14) Uani 1 1 d . A 1
H89A H 0.9663 -0.1746 0.6668 0.050(2) Uiso 1 1 calc R A 1
H89B H 0.9324 -0.1525 0.7412 0.050(2) Uiso 1 1 calc R A 1
H89C H 1.0540 -0.1406 0.7537 0.050(2) Uiso 1 1 calc R A 1
C91A C 0.6294(10) 0.0958(8) 0.0077(6) 0.068(4) Uani 0.50 1 d PDU B 1
H91A H 0.5710 0.0853 -0.0447 0.050(2) Uiso 0.50 1 calc PR B 1
H91B H 0.6355 0.0459 0.0332 0.050(2) Uiso 0.50 1 calc PR B 1
H91C H 0.6948 0.1149 0.0001 0.050(2) Uiso 0.50 1 calc PR B 1
C92A C 0.6087(9) 0.1606(7) 0.0621(5) 0.060(4) Uani 0.50 1 d PDU B 1
H92A H 0.5413 0.1429 0.0684 0.050(2) Uiso 0.50 1 calc PR B 1
H92B H 0.6045 0.2118 0.0377 0.050(2) Uiso 0.50 1 calc PR B 1
C93A C 0.7003(12) 0.1734(14) 0.1453(7) 0.070(7) Uani 0.50 1 d PDU B 1
H93A H 0.7668 0.1966 0.1401 0.050(2) Uiso 0.50 1 calc PR B 1
H93B H 0.7091 0.1213 0.1676 0.050(2) Uiso 0.50 1 calc PR B 1
C94A C 0.6717(7) 0.2325(6) 0.2014(5) 0.050(3) Uani 0.50 1 d PDU B 1
H94A H 0.6644 0.2849 0.1795 0.050(2) Uiso 0.50 1 calc PR B 1
H94B H 0.6043 0.2098 0.2052 0.050(2) Uiso 0.50 1 calc PR B 1
C95A C 0.7604(8) 0.2446(8) 0.2851(5) 0.069(4) Uani 0.50 1 d PDU B 1
H95A H 0.7645 0.1927 0.3083 0.050(2) Uiso 0.50 1 calc PR B 1
H95B H 0.8285 0.2635 0.2805 0.050(2) Uiso 0.50 1 calc PR B 1
C96A C 0.7381(10) 0.3073(6) 0.3405(6) 0.062(4) Uani 0.50 1 d PDU B 1
H96A H 0.7173 0.3544 0.3117 0.050(2) Uiso 0.50 1 calc PR B 1
H96B H 0.8022 0.3264 0.3890 0.050(2) Uiso 0.50 1 calc PR B 1
C97A C 0.6493(12) 0.2687(9) 0.3655(10) 0.072(5) Uani 0.50 1 d PDU B 1
H97A H 0.5911 0.2993 0.3485 0.050(2) Uiso 0.50 1 calc PR B 1
H97B H 0.6755 0.2693 0.4242 0.050(2) Uiso 0.50 1 calc PR B 1
H97C H 0.6247 0.2128 0.3396 0.050(2) Uiso 0.50 1 calc PR B 1
C98B C 0.7337(7) 0.2734(11) 0.3700(10) 0.102(7) Uani 0.50 1 d PD C 2
H98A H 0.7404 0.2856 0.4266 0.050(2) Uiso 0.50 1 calc PR C 2
H98B H 0.7559 0.2204 0.3641 0.050(2) Uiso 0.50 1 calc PR C 2
Cl3B Cl 0.8133(6) 0.3483(6) 0.3459(5) 0.185(4) Uani 0.50 1 d PD C 2
Cl4B Cl 0.6034(5) 0.2693(3) 0.3054(5) 0.133(2) Uani 0.50 1 d PD C 2
OW2B O 0.5423(17) 0.0548(10) -0.0009(9) 0.154(8) Uani 0.50 1 d P D 2
OW3B O 0.6850(14) 0.1751(11) 0.1204(11) 0.136(8) Uani 0.50 1 d P E 2
OW1A O 0.8213(10) 0.9293(7) 0.4529(7) 0.150(4) Uani 0.75 1 d PU F 1
OW1B O 0.026(3) 0.135(2) 0.473(2) 0.158(13) Uani 0.25 1 d PU G 2

loop_
_atom_site_aniso_label
_atom_site_aniso_U_11
_atom_site_aniso_U_22
_atom_site_aniso_U_33
_atom_site_aniso_U_23
_atom_site_aniso_U_13
_atom_site_aniso_U_12
Co1 0.0231(3) 0.0184(3) 0.0422(4) 0.0079(3) 0.0095(3) 0.0017(3)
Fe1 0.0272(4) 0.0265(4) 0.0338(4) 0.0088(3) 0.0067(3) -0.0004(3)
Cl1 0.0684(12) 0.0526(10) 0.0764(12) 0.0081(9) 0.0148(10) 0.0138(9)
Cl2 0.0443(8) 0.0426(8) 0.0331(7) 0.0082(6) 0.0116(6) -0.0022(6)
N1 0.029(2) 0.023(2) 0.046(3) 0.0080(19) 0.015(2) 0.0045(17)
N2 0.025(2) 0.021(2) 0.035(2) 0.0033(17) 0.0077(18) -0.0005(16)
N3 0.025(2) 0.022(2) 0.035(2) 0.0074(17) 0.0099(18) 0.0013(16)
N4 0.025(2) 0.022(2) 0.046(3) 0.0089(18) 0.0131(19) 0.0012(17)
N5 0.026(2) 0.029(2) 0.033(2) 0.0102(18) 0.0083(18) 0.0011(17)
N6 0.035(2) 0.028(2) 0.035(2) 0.0052(19) 0.010(2) 0.0013(19)
N7 0.030(2) 0.024(2) 0.037(2) 0.0066(18) 0.0077(19) -0.0046(18)
N8 0.027(2) 0.027(2) 0.034(2) 0.0093(18) 0.0060(18) -0.0029(17)
C1 0.033(3) 0.019(2) 0.043(3) 0.008(2) 0.016(2) 0.003(2)
C2 0.032(3) 0.023(2) 0.038(3) 0.006(2) 0.015(2) 0.000(2)
C3 0.028(3) 0.025(3) 0.039(3) 0.005(2) 0.014(2) 0.003(2)
C4 0.027(3) 0.023(3) 0.044(3) 0.005(2) 0.016(2) 0.002(2)
C5 0.029(3) 0.023(3) 0.047(3) 0.006(2) 0.014(2) 0.003(2)
C6 0.031(3) 0.020(2) 0.034(3) 0.005(2) 0.009(2) 0.007(2)
C7 0.033(3) 0.021(2) 0.035(3) 0.001(2) 0.007(2) 0.004(2)
C8 0.034(3) 0.022(2) 0.032(3) 0.002(2) 0.008(2) 0.005(2)
C9 0.036(3) 0.013(2) 0.032(3) 0.0024(19) 0.011(2) 0.001(2)
C10 0.029(3) 0.024(3) 0.031(3) 0.000(2) 0.012(2) -0.003(2)
C11 0.033(3) 0.019(2) 0.034(3) 0.003(2) 0.013(2) -0.003(2)
C12 0.027(3) 0.027(3) 0.036(3) 0.002(2) 0.012(2) -0.005(2)
C13 0.025(3) 0.030(3) 0.038(3) 0.003(2) 0.009(2) -0.002(2)
C14 0.029(3) 0.022(2) 0.036(3) 0.006(2) 0.013(2) 0.004(2)
C15 0.024(2) 0.025(3) 0.033(3) 0.005(2) 0.009(2) 0.003(2)
C16 0.027(3) 0.023(2) 0.036(3) 0.008(2) 0.013(2) 0.001(2)
C17 0.031(3) 0.022(2) 0.030(3) 0.009(2) 0.010(2) 0.004(2)
C18 0.032(3) 0.022(2) 0.034(3) 0.009(2) 0.014(2) 0.004(2)
C19 0.027(3) 0.026(3) 0.038(3) 0.008(2) 0.015(2) 0.001(2)
C20 0.029(3) 0.026(3) 0.039(3) 0.010(2) 0.012(2) 0.005(2)
C21 0.036(3) 0.030(3) 0.049(3) 0.012(2) 0.018(3) 0.004(2)
C22 0.035(3) 0.037(3) 0.077(4) 0.024(3) 0.027(3) 0.002(2)
C23 0.035(3) 0.021(3) 0.070(4) 0.004(3) 0.008(3) 0.002(2)
C24 0.038(3) 0.032(3) 0.046(3) 0.004(3) 0.006(3) 0.009(2)
C25 0.031(3) 0.032(3) 0.040(3) 0.009(2) 0.010(2) 0.006(2)
C26 0.024(2) 0.026(3) 0.036(3) 0.004(2) 0.013(2) -0.001(2)
C27 0.036(3) 0.027(3) 0.038(3) 0.009(2) 0.018(2) 0.006(2)
C28 0.037(3) 0.028(3) 0.038(3) 0.007(2) 0.009(2) -0.003(2)
C29 0.026(3) 0.036(3) 0.038(3) 0.009(2) 0.011(2) -0.001(2)
C30 0.034(3) 0.037(3) 0.039(3) 0.005(2) 0.017(2) 0.007(2)
C31 0.031(3) 0.029(3) 0.035(3) 0.005(2) 0.009(2) 0.000(2)
C32 0.031(3) 0.024(3) 0.049(3) 0.003(2) 0.007(2) 0.005(2)
C33 0.037(3) 0.022(3) 0.046(3) 0.008(2) 0.009(3) 0.001(2)
C34 0.034(3) 0.025(3) 0.053(3) 0.006(2) 0.017(3) -0.004(2)
C35 0.033(3) 0.030(3) 0.057(4) 0.002(3) 0.019(3) 0.000(2)
C36 0.025(2) 0.022(2) 0.034(3) 0.003(2) 0.007(2) -0.0001(19)
C37 0.032(3) 0.026(3) 0.041(3) 0.006(2) 0.008(2) 0.002(2)
C38 0.032(3) 0.031(3) 0.047(3) -0.004(2) 0.011(3) 0.005(2)
C39 0.031(3) 0.034(3) 0.045(3) 0.000(2) 0.000(3) 0.009(2)
C40 0.040(3) 0.026(3) 0.036(3) 0.005(2) 0.002(2) 0.007(2)
C41 0.032(3) 0.026(3) 0.031(3) 0.005(2) 0.004(2) 0.003(2)
C42 0.027(3) 0.022(2) 0.034(3) 0.010(2) 0.007(2) 0.004(2)
C43 0.030(3) 0.032(3) 0.040(3) 0.011(2) 0.012(2) 0.006(2)
C44 0.034(3) 0.024(3) 0.048(3) 0.005(2) 0.005(3) 0.006(2)
C45 0.038(3) 0.024(3) 0.056(4) 0.016(3) 0.010(3) 0.000(2)
C46 0.033(3) 0.034(3) 0.047(3) 0.017(3) 0.013(3) 0.001(2)
C47 0.031(3) 0.028(3) 0.036(3) 0.010(2) 0.010(2) 0.004(2)
C48 0.028(3) 0.021(2) 0.037(3) 0.007(2) 0.010(2) 0.000(2)
C49 0.037(3) 0.027(3) 0.033(3) 0.002(2) 0.011(2) -0.001(2)
C50 0.043(3) 0.034(3) 0.035(3) 0.010(2) 0.015(3) -0.003(2)
C51 0.036(3) 0.023(3) 0.039(3) 0.010(2) 0.011(2) 0.000(2)
C52 0.030(3) 0.022(2) 0.040(3) 0.000(2) 0.008(2) -0.003(2)
C53 0.026(2) 0.020(2) 0.033(3) 0.005(2) 0.007(2) -0.0006(19)
C54 0.027(3) 0.018(2) 0.033(3) 0.001(2) 0.006(2) -0.0034(19)
C55 0.032(3) 0.026(3) 0.034(3) 0.009(2) 0.010(2) 0.002(2)
C56 0.037(3) 0.022(3) 0.048(3) 0.000(2) 0.012(3) 0.001(2)
C57 0.036(3) 0.038(3) 0.040(3) -0.006(2) 0.016(3) -0.004(2)
C58 0.032(3) 0.040(3) 0.032(3) 0.001(2) 0.011(2) -0.005(2)
C59 0.023(2) 0.032(3) 0.031(3) 0.008(2) 0.007(2) 0.001(2)
C60 0.031(3) 0.029(3) 0.030(3) 0.007(2) 0.008(2) -0.002(2)
C61 0.030(3) 0.030(3) 0.030(3) 0.004(2) 0.010(2) -0.007(2)
C62 0.030(3) 0.038(3) 0.028(3) 0.008(2) 0.007(2) -0.002(2)
C63 0.027(3) 0.041(3) 0.034(3) 0.010(2) 0.007(2) 0.002(2)
C64 0.035(3) 0.037(3) 0.032(3) 0.009(2) 0.012(2) 0.001(2)
C65 0.028(3) 0.039(3) 0.038(3) 0.006(2) 0.007(2) 0.005(2)
C66 0.033(3) 0.035(3) 0.033(3) 0.003(2) 0.005(2) 0.003(2)
C67 0.044(3) 0.034(3) 0.031(3) 0.005(2) 0.006(2) 0.010(2)
C68 0.044(3) 0.032(3) 0.032(3) 0.005(2) 0.005(2) 0.008(2)
C69 0.046(3) 0.027(3) 0.027(3) 0.006(2) 0.009(2) 0.004(2)
C70 0.042(3) 0.026(3) 0.035(3) 0.009(2) 0.012(2) 0.001(2)
C71 0.039(3) 0.024(3) 0.033(3) 0.007(2) 0.008(2) -0.001(2)
C72 0.036(3) 0.033(3) 0.041(3) 0.015(2) 0.007(2) -0.003(2)
C73 0.034(3) 0.035(3) 0.043(3) 0.012(2) 0.008(2) -0.006(2)
C74 0.032(3) 0.029(3) 0.037(3) 0.009(2) 0.008(2) -0.004(2)
C75 0.029(3) 0.034(3) 0.047(3) 0.014(3) 0.008(2) -0.002(2)
C76 0.030(3) 0.033(3) 0.039(3) 0.011(2) 0.010(2) 0.000(2)
C77 0.029(3) 0.033(3) 0.044(3) 0.015(2) 0.007(2) 0.001(2)
C78 0.033(3) 0.035(3) 0.039(3) 0.008(2) 0.007(2) -0.002(2)
C79 0.033(3) 0.026(3) 0.031(3) 0.009(2) 0.008(2) -0.001(2)
C80 0.031(3) 0.040(3) 0.038(3) 0.009(2) 0.006(2) -0.003(2)
C81 0.034(3) 0.052(4) 0.045(3) 0.013(3) 0.015(3) 0.000(3)
C82 0.047(3) 0.040(3) 0.047(4) 0.000(3) 0.007(3) 0.011(3)
C83 0.051(3) 0.032(3) 0.043(3) 0.009(2) 0.016(3) 0.012(3)
C84 0.068(5) 0.051(4) 0.053(4) 0.021(3) 0.010(3) 0.006(3)
C85 0.040(3) 0.035(3) 0.071(4) 0.020(3) 0.019(3) -0.001(3)
C86 0.065(5) 0.064(4) 0.079(5) 0.042(4) 0.036(4) 0.017(4)
C87 0.032(3) 0.040(3) 0.062(4) 0.021(3) 0.012(3) -0.005(2)
C88 0.035(3) 0.036(3) 0.081(5) 0.027(3) 0.018(3) 0.005(3)
C89 0.035(3) 0.031(3) 0.054(4) 0.014(3) 0.010(3) 0.002(2)
C91A 0.055(6) 0.100(7) 0.058(6) 0.015(5) 0.028(5) 0.016(5)
C92A 0.057(6) 0.060(6) 0.063(6) 0.030(5) 0.016(5) 0.014(5)
C93A 0.065(8) 0.066(9) 0.076(9) 0.020(6) 0.019(6) 0.018(6)
C94A 0.050(5) 0.036(5) 0.064(6) 0.019(5) 0.021(5) -0.003(4)
C95A 0.064(6) 0.062(6) 0.077(7) 0.012(5) 0.023(5) 0.003(5)
C96A 0.052(6) 0.057(6) 0.073(7) 0.019(5) 0.019(5) -0.005(5)
C97A 0.069(7) 0.072(7) 0.062(7) 0.020(6) 0.005(5) 0.016(6)
C98B 0.092(15) 0.14(2) 0.070(12) 0.014(13) 0.035(11) 0.006(14)
Cl3B 0.117(6) 0.213(9) 0.176(8) 0.039(6) 0.014(5) -0.034(6)
Cl4B 0.114(5) 0.073(3) 0.197(7) 0.023(4) 0.041(5) 0.011(3)
OW2B 0.23(2) 0.135(13) 0.118(12) -0.028(10) 0.132(14) -0.051(13)
OW3B 0.117(12) 0.118(13) 0.104(11) 0.073(10) -0.020(10) -0.072(10)
OW1A 0.180(8) 0.150(8) 0.145(7) 0.018(6) 0.092(7) 0.024(6)
OW1B 0.150(16) 0.178(16) 0.155(16) 0.017(10) 0.064(10) 0.035(10)

loop_
_atom_type_symbol
_atom_type_description
_atom_type_scat_dispersion_real
_atom_type_scat_dispersion_imag
_atom_type_scat_source
C C 0.0033 0.0016 'International Tables Vol C Tables 4.2.6.8 and 6.1.1.4'
H H 0.0000 0.0000 'International Tables Vol C Tables 4.2.6.8 and 6.1.1.4'
N N 0.0061 0.0033 'International Tables Vol C Tables 4.2.6.8 and 6.1.1.4'
Cl Cl 0.1484 0.1585 'International Tables Vol C Tables 4.2.6.8 and 6.1.1.4'
Fe Fe 0.3463 0.8444 'International Tables Vol C Tables 4.2.6.8 and 6.1.1.4'
Co Co 0.3494 0.9721 'International Tables Vol C Tables 4.2.6.8 and 6.1.1.4'
O O 0.0106 0.0060 'International Tables Vol C Tables 4.2.6.8 and 6.1.1.4'

loop_
_geom_angle_atom_site_label_1
_geom_angle_atom_site_label_2
_geom_angle_atom_site_label_3
_geom_angle
_geom_angle_site_symmetry_1
_geom_angle_site_symmetry_3
_geom_angle_publ_flag
N1 Co1 N4 80.70(17) . . ?
N1 Co1 N2 91.89(17) . . ?
N4 Co1 N2 170.39(18) . . ?
N1 Co1 N3 168.73(18) . . ?
N4 Co1 N3 92.34(17) . . ?
N2 Co1 N3 93.98(17) . . ?
N1 Co1 Cl1 96.63(15) . . ?
N4 Co1 Cl1 92.05(15) . . ?
N2 Co1 Cl1 94.90(14) . . ?
N3 Co1 Cl1 92.44(14) . . ?
N8 Fe1 N6 155.90(17) . . ?
N8 Fe1 N7 89.65(16) . . ?
N6 Fe1 N7 85.90(17) . . ?
N8 Fe1 N5 85.99(16) . . ?
N6 Fe1 N5 89.04(17) . . ?
N7 Fe1 N5 157.29(17) . . ?
N8 Fe1 Cl2 101.32(13) . . ?
N6 Fe1 Cl2 102.77(13) . . ?
N7 Fe1 Cl2 99.82(13) . . ?
N5 Fe1 Cl2 102.90(12) . . ?
C4 N1 C1 109.3(4) . . ?
C4 N1 Co1 131.9(3) . . ?
C1 N1 Co1 117.3(3) . . ?
C6 N2 C9 107.0(4) . . ?
C6 N2 Co1 124.9(3) . . ?
C9 N2 Co1 127.0(3) . . ?
C11 N3 C14 107.5(4) . . ?
C11 N3 Co1 127.6(3) . . ?
C14 N3 Co1 124.8(3) . . ?
C16 N4 C19 109.2(4) . . ?
C16 N4 Co1 131.8(3) . . ?
C19 N4 Co1 118.3(3) . . ?
C64 N5 C61 106.1(4) . . ?
C64 N5 Fe1 124.3(3) . . ?
C61 N5 Fe1 125.7(3) . . ?
C69 N6 C66 105.5(4) . . ?
C69 N6 Fe1 126.9(4) . . ?
C66 N6 Fe1 125.8(3) . . ?
C71 N7 C74 105.5(4) . . ?
C71 N7 Fe1 126.2(3) . . ?
C74 N7 Fe1 125.3(3) . . ?
C79 N8 C76 105.9(4) . . ?
C79 N8 Fe1 128.3(3) . . ?
C76 N8 Fe1 124.9(3) . . ?
N1 C1 C19 111.6(4) . . ?
N1 C1 C2 107.9(4) . . ?
C19 C1 C2 140.3(4) . . ?
C3 C2 C1 107.2(4) . . ?
C3 C2 C20 124.3(4) . . ?
C1 C2 C20 128.5(5) . . ?
C2 C3 C4 106.2(4) . . ?
C2 C3 C26 127.0(4) . . ?
C4 C3 C26 126.2(5) . . ?
N1 C4 C5 120.0(4) . . ?
N1 C4 C3 109.4(4) . . ?
C5 C4 C3 130.4(5) . . ?
C6 C5 C4 123.5(5) . . ?
C6 C5 H5 118.2 . . ?
C4 C5 H5 118.2 . . ?
N2 C6 C5 126.4(4) . . ?
N2 C6 C7 109.5(4) . . ?
C5 C6 C7 124.1(5) . . ?
C8 C7 C6 107.6(4) . . ?
C8 C7 C32 127.7(5) . . ?
C6 C7 C32 124.7(4) . . ?
C7 C8 C9 106.9(4) . . ?
C7 C8 C33 122.9(5) . . ?
C9 C8 C33 130.1(5) . . ?
N2 C9 C10 122.8(4) . . ?
N2 C9 C8 109.0(4) . . ?
C10 C9 C8 128.2(4) . . ?
C9 C10 C11 124.5(4) . . ?
C9 C10 C48 115.9(4) . . ?
C11 C10 C48 119.6(4) . . ?
N3 C11 C10 123.0(4) . . ?
N3 C11 C12 108.8(4) . . ?
C10 C11 C12 128.2(4) . . ?
C13 C12 C11 107.1(4) . . ?
C13 C12 C34 123.7(5) . . ?
C11 C12 C34 129.2(5) . . ?
C12 C13 C14 108.5(4) . . ?
C12 C13 C35 127.3(4) . . ?
C14 C13 C35 124.1(5) . . ?
C15 C14 N3 125.9(4) . . ?
C15 C14 C13 126.0(5) . . ?
N3 C14 C13 108.1(4) . . ?
C14 C15 C16 124.7(5) . . ?
C14 C15 H15 117.7 . . ?
C16 C15 H15 117.7 . . ?
N4 C16 C15 119.3(4) . . ?
N4 C16 C17 109.2(4) . . ?
C15 C16 C17 131.3(5) . . ?
C18 C17 C16 106.3(4) . . ?
C18 C17 C36 129.4(4) . . ?
C16 C17 C36 124.2(4) . . ?
C17 C18 C19 106.5(4) . . ?
C17 C18 C42 126.1(4) . . ?
C19 C18 C42 127.3(4) . . ?
N4 C19 C1 111.2(4) . . ?
N4 C19 C18 108.7(4) . . ?
C1 C19 C18 140.1(4) . . ?
C21 C20 C25 119.3(5) . . ?
C21 C20 C2 121.1(5) . . ?
C25 C20 C2 119.2(5) . . ?
C22 C21 C20 119.1(5) . . ?
C22 C21 H21 120.4 . . ?
C20 C21 H21 120.4 . . ?
C23 C22 C21 121.3(5) . . ?
C23 C22 H22 119.4 . . ?
C21 C22 H22 119.4 . . ?
C22 C23 C24 120.0(5) . . ?
C22 C23 H23 120.0 . . ?
C24 C23 H23 120.0 . . ?
C23 C24 C25 119.6(6) . . ?
C23 C24 H24 120.2 . . ?
C25 C24 H24 120.2 . . ?
C24 C25 C20 120.6(5) . . ?
C24 C25 H25 119.7 . . ?
C20 C25 H25 119.7 . . ?
C31 C26 C27 117.1(4) . . ?
C31 C26 C3 121.7(4) . . ?
C27 C26 C3 121.1(5) . . ?
C28 C27 C26 121.5(5) . . ?
C28 C27 H27 119.3 . . ?
C26 C27 H27 119.3 . . ?
C27 C28 C29 121.2(5) . . ?
C27 C28 H28 119.4 . . ?
C29 C28 H28 119.4 . . ?
C28 C29 C30 118.6(5) . . ?
C28 C29 H29 120.7 . . ?
C30 C29 H29 120.7 . . ?
C31 C30 C29 120.1(5) . . ?
C31 C30 H30 120.0 . . ?
C29 C30 H30 120.0 . . ?
C30 C31 C26 121.4(5) . . ?
C30 C31 H31 119.3 . . ?
C26 C31 H31 119.3 . . ?
C41 C36 C37 117.6(5) . . ?
C41 C36 C17 121.3(5) . . ?
C37 C36 C17 121.0(4) . . ?
C38 C37 C36 121.9(5) . . ?
C38 C37 H37 119.0 . . ?
C36 C37 H37 119.0 . . ?
C37 C38 C39 119.1(5) . . ?
C37 C38 H38 120.4 . . ?
C39 C38 H38 120.4 . . ?
C40 C39 C38 120.0(5) . . ?
C40 C39 H39 120.0 . . ?
C38 C39 H39 120.0 . . ?
C39 C40 C41 120.4(5) . . ?
C39 C40 H40 119.8 . . ?
C41 C40 H40 119.8 . . ?
C40 C41 C36 120.8(5) . . ?
C40 C41 H41 119.6 . . ?
C36 C41 H41 119.6 . . ?
C47 C42 C43 119.1(4) . . ?
C47 C42 C18 120.6(5) . . ?
C43 C42 C18 120.3(5) . . ?
C44 C43 C42 120.7(5) . . ?
C44 C43 H43 119.6 . . ?
C42 C43 H43 119.6 . . ?
C43 C44 C45 119.5(5) . . ?
C43 C44 H44 120.2 . . ?
C45 C44 H44 120.2 . . ?
C44 C45 C46 120.3(5) . . ?
C44 C45 H45 119.9 . . ?
C46 C45 H45 119.9 . . ?
C47 C46 C45 120.1(5) . . ?
C47 C46 H46 119.9 . . ?
C45 C46 H46 119.9 . . ?
C46 C47 C42 120.2(5) . . ?
C46 C47 H47 119.9 . . ?
C42 C47 H47 119.9 . . ?
C53 C48 C49 113.7(4) . . ?
C53 C48 C10 122.0(4) . . ?
C49 C48 C10 124.1(5) . . ?
C50 C49 C48 122.6(5) . . ?
C50 C49 H49 118.7 . . ?
C48 C49 H49 118.7 . . ?
C49 C50 C51 122.2(5) . . ?
C49 C50 H50 118.9 . . ?
C51 C50 H50 118.9 . . ?
C52 C51 C50 115.2(5) . . ?
C52 C51 H51 122.4 . . ?
C50 C51 H51 122.4 . . ?
C51 C52 C53 122.7(5) . . ?
C51 C52 C55 148.0(5) . . ?
C53 C52 C55 89.2(4) . . ?
C48 C53 C52 123.5(5) . . ?
C48 C53 C54 145.6(4) . . ?
C52 C53 C54 90.8(4) . . ?
C59 C54 C55 123.7(5) . . ?
C59 C54 C53 146.1(5) . . ?
C55 C54 C53 90.2(4) . . ?
C56 C55 C54 121.5(5) . . ?
C56 C55 C52 148.7(5) . . ?
C54 C55 C52 89.8(4) . . ?
C55 C56 C57 115.5(5) . . ?
C55 C56 H56 122.2 . . ?
C57 C56 H56 122.2 . . ?
C58 C57 C56 122.8(5) . . ?
C58 C57 H57 118.6 . . ?
C56 C57 H57 118.6 . . ?
C57 C58 C59 122.0(5) . . ?
C57 C58 H58 119.0 . . ?
C59 C58 H58 119.0 . . ?
C54 C59 C58 114.4(5) . . ?
C54 C59 C60 123.2(5) . . ?
C58 C59 C60 122.4(4) . . ?
C79 C60 C61 124.9(4) . . ?
C79 C60 C59 118.0(5) . . ?
C61 C60 C59 117.2(4) . . ?
N5 C61 C60 123.6(4) . . ?
N5 C61 C62 110.0(5) . . ?
C60 C61 C62 126.3(5) . . ?
C63 C62 C61 106.0(5) . . ?
C63 C62 C80 122.4(5) . . ?
C61 C62 C80 131.4(5) . . ?
C62 C63 C64 107.3(5) . . ?
C62 C63 C81 127.0(5) . . ?
C64 C63 C81 125.7(5) . . ?
N5 C64 C65 125.7(5) . . ?
N5 C64 C63 110.4(5) . . ?
C65 C64 C63 123.7(5) . . ?
C64 C65 C66 127.2(5) . . ?
C64 C65 H65 116.4 . . ?
C66 C65 H65 116.4 . . ?
N6 C66 C65 124.6(5) . . ?
N6 C66 C67 110.6(5) . . ?
C65 C66 C67 124.7(5) . . ?
C68 C67 C66 107.4(5) . . ?
C68 C67 C82 127.8(5) . . ?
C66 C67 C82 124.8(5) . . ?
C67 C68 C69 106.2(5) . . ?
C67 C68 C83 127.8(5) . . ?
C69 C68 C83 125.9(5) . . ?
C70 C69 N6 123.3(5) . . ?
C70 C69 C68 126.5(5) . . ?
N6 C69 C68 110.3(5) . . ?
C71 C70 C69 127.0(5) . . ?
C71 C70 H70 116.5 . . ?
C69 C70 H70 116.5 . . ?
N7 C71 C70 123.8(5) . . ?
N7 C71 C72 110.8(5) . . ?
C70 C71 C72 125.4(5) . . ?
C73 C72 C71 106.8(4) . . ?
C73 C72 C85 127.9(5) . . ?
C71 C72 C85 125.1(5) . . ?
C72 C73 C74 107.1(5) . . ?
C72 C73 C87 128.5(5) . . ?
C74 C73 C87 124.4(5) . . ?
C75 C74 N7 123.6(5) . . ?
C75 C74 C73 126.4(5) . . ?
N7 C74 C73 109.9(5) . . ?
C74 C75 C76 128.1(5) . . ?
C74 C75 H75 115.9 . . ?
C76 C75 H75 115.9 . . ?
N8 C76 C75 125.2(5) . . ?
N8 C76 C77 110.5(4) . . ?
C75 C76 C77 124.2(5) . . ?
C78 C77 C76 107.7(5) . . ?
C78 C77 C88 127.6(5) . . ?
C76 C77 C88 124.7(5) . . ?
C77 C78 C79 106.2(5) . . ?
C77 C78 C89 123.6(5) . . ?
C79 C78 C89 130.1(5) . . ?
N8 C79 C60 123.9(5) . . ?
N8 C79 C78 109.6(4) . . ?
C60 C79 C78 126.5(4) . . ?
C84 C83 C68 113.3(5) . . ?
C84 C83 H83A 108.9 . . ?
C68 C83 H83A 108.9 . . ?
C84 C83 H83B 108.9 . . ?
C68 C83 H83B 108.9 . . ?
H83A C83 H83B 107.7 . . ?
C72 C85 C86 112.5(5) . . ?
C72 C85 H85A 109.1 . . ?
C86 C85 H85A 109.1 . . ?
C72 C85 H85B 109.1 . . ?
C86 C85 H85B 109.1 . . ?
H85A C85 H85B 107.8 . . ?
C92A C91A H91A 109.5 . . ?
C92A C91A H91B 109.5 . . ?
H91A C91A H91B 109.5 . . ?
C92A C91A H91C 109.5 . . ?
H91A C91A H91C 109.5 . . ?
H91B C91A H91C 109.5 . . ?
C91A C92A C93A 108.0(5) . . ?
C91A C92A H92A 110.1 . . ?
C93A C92A H92A 110.1 . . ?
C91A C92A H92B 110.1 . . ?
C93A C92A H92B 110.1 . . ?
H92A C92A H92B 108.4 . . ?
C92A C93A C94A 106.8(5) . . ?
C92A C93A H93A 110.4 . . ?
C94A C93A H93A 110.4 . . ?
C92A C93A H93B 110.4 . . ?
C94A C93A H93B 110.4 . . ?
H93A C93A H93B 108.6 . . ?
C95A C94A C93A 107.8(4) . . ?
C95A C94A H94A 110.1 . . ?
C93A C94A H94A 110.1 . . ?
C95A C94A H94B 110.1 . . ?
C93A C94A H94B 110.1 . . ?
H94A C94A H94B 108.5 . . ?
C96A C95A C94A 109.0(5) . . ?
C96A C95A H95A 109.9 . . ?
C94A C95A H95A 109.9 . . ?
C96A C95A H95B 109.9 . . ?
C94A C95A H95B 109.9 . . ?
H95A C95A H95B 108.3 . . ?
C95A C96A C97A 109.3(5) . . ?
C95A C96A H96A 109.8 . . ?
C97A C96A H96A 109.8 . . ?
C95A C96A H96B 109.8 . . ?
C97A C96A H96B 109.8 . . ?
H96A C96A H96B 108.3 . . ?
C96A C97A H97A 109.5 . . ?
C96A C97A H97B 109.5 . . ?
H97A C97A H97B 109.5 . . ?
C96A C97A H97C 109.5 . . ?
H97A C97A H97C 109.5 . . ?
H97B C97A H97C 109.5 . . ?
Cl3B C98B Cl4B 109.1(6) . . ?
Cl3B C98B H98A 109.9 . . ?
Cl4B C98B H98A 109.9 . . ?
Cl3B C98B H98B 109.9 . . ?
Cl4B C98B H98B 109.9 . . ?
H98A C98B H98B 108.3 . . ?

loop_
_geom_bond_atom_site_label_1
_geom_bond_atom_site_label_2
_geom_bond_distance
_geom_bond_site_symmetry_2
_geom_bond_publ_flag
Co1 N1 1.868(4) . ?
Co1 N4 1.870(4) . ?
Co1 N2 1.876(4) . ?
Co1 N3 1.880(4) . ?
Co1 Cl1 2.275(2) . ?
Fe1 N8 2.056(4) . ?
Fe1 N6 2.064(4) . ?
Fe1 N7 2.065(4) . ?
Fe1 N5 2.074(4) . ?
Fe1 Cl2 2.2497(15) . ?
N1 C4 1.354(6) . ?
N1 C1 1.392(6) . ?
N2 C6 1.379(6) . ?
N2 C9 1.389(6) . ?
N3 C11 1.381(6) . ?
N3 C14 1.391(6) . ?
N4 C16 1.349(6) . ?
N4 C19 1.379(6) . ?
N5 C64 1.368(7) . ?
N5 C61 1.375(6) . ?
N6 C69 1.382(6) . ?
N6 C66 1.382(7) . ?
N7 C71 1.374(6) . ?
N7 C74 1.384(7) . ?
N8 C79 1.378(6) . ?
N8 C76 1.381(7) . ?
C1 C19 1.408(7) . ?
C1 C2 1.438(7) . ?
C2 C3 1.413(7) . ?
C2 C20 1.473(7) . ?
C3 C4 1.443(7) . ?
C3 C26 1.458(7) . ?
C4 C5 1.396(7) . ?
C5 C6 1.390(7) . ?
C5 H5 0.9500 . ?
C6 C7 1.453(7) . ?
C7 C8 1.360(7) . ?
C7 C32 1.498(7) . ?
C8 C9 1.465(7) . ?
C8 C33 1.498(7) . ?
C9 C10 1.407(7) . ?
C10 C11 1.409(7) . ?
C10 C48 1.488(6) . ?
C11 C12 1.450(7) . ?
C12 C13 1.352(7) . ?
C12 C34 1.503(7) . ?
C13 C14 1.440(7) . ?
C13 C35 1.514(7) . ?
C14 C15 1.377(7) . ?
C15 C16 1.404(6) . ?
C15 H15 0.9500 . ?
C16 C17 1.442(6) . ?
C17 C18 1.410(7) . ?
C17 C36 1.466(7) . ?
C18 C19 1.433(7) . ?
C18 C42 1.479(6) . ?
C20 C21 1.394(7) . ?
C20 C25 1.398(7) . ?
C21 C22 1.383(8) . ?
C21 H21 0.9500 . ?
C22 C23 1.378(9) . ?
C22 H22 0.9500 . ?
C23 C24 1.380(9) . ?
C23 H23 0.9500 . ?
C24 C25 1.383(7) . ?
C24 H24 0.9500 . ?
C25 H25 0.9500 . ?
C26 C31 1.402(7) . ?
C26 C27 1.405(7) . ?
C27 C28 1.368(7) . ?
C27 H27 0.9500 . ?
C28 C29 1.386(8) . ?
C28 H28 0.9500 . ?
C29 C30 1.400(7) . ?
C29 H29 0.9500 . ?
C30 C31 1.389(7) . ?
C30 H30 0.9500 . ?
C31 H31 0.9500 . ?
C32 H32A 0.9800 . ?
C32 H32B 0.9800 . ?
C32 H32C 0.9800 . ?
C33 H33A 0.9800 . ?
C33 H33B 0.9800 . ?
C33 H33C 0.9800 . ?
C34 H34A 0.9800 . ?
C34 H34B 0.9800 . ?
C34 H34C 0.9800 . ?
C35 H35A 0.9800 . ?
C35 H35B 0.9800 . ?
C35 H35C 0.9800 . ?
C36 C41 1.396(7) . ?
C36 C37 1.400(7) . ?
C37 C38 1.378(7) . ?
C37 H37 0.9500 . ?
C38 C39 1.394(8) . ?
C38 H38 0.9500 . ?
C39 C40 1.380(8) . ?
C39 H39 0.9500 . ?
C40 C41 1.383(7) . ?
C40 H40 0.9500 . ?
C41 H41 0.9500 . ?
C42 C47 1.396(7) . ?
C42 C43 1.398(7) . ?
C43 C44 1.386(7) . ?
C43 H43 0.9500 . ?
C44 C45 1.388(8) . ?
C44 H44 0.9500 . ?
C45 C46 1.390(8) . ?
C45 H45 0.9500 . ?
C46 C47 1.385(7) . ?
C46 H46 0.9500 . ?
C47 H47 0.9500 . ?
C48 C53 1.378(7) . ?
C48 C49 1.427(7) . ?
C49 C50 1.377(7) . ?
C49 H49 0.9500 . ?
C50 C51 1.427(8) . ?
C50 H50 0.9500 . ?
C51 C52 1.349(7) . ?
C51 H51 0.9500 . ?
C52 C53 1.419(7) . ?
C52 C55 1.533(7) . ?
C53 C54 1.509(7) . ?
C54 C59 1.359(7) . ?
C54 C55 1.419(7) . ?
C55 C56 1.358(7) . ?
C56 C57 1.412(8) . ?
C56 H56 0.9500 . ?
C57 C58 1.363(8) . ?
C57 H57 0.9500 . ?
C58 C59 1.423(7) . ?
C58 H58 0.9500 . ?
C59 C60 1.504(7) . ?
C60 C79 1.407(7) . ?
C60 C61 1.419(7) . ?
C61 C62 1.458(7) . ?
C62 C63 1.362(8) . ?
C62 C80 1.504(7) . ?
C63 C64 1.439(7) . ?
C63 C81 1.500(7) . ?
C64 C65 1.382(7) . ?
C65 C66 1.383(7) . ?
C65 H65 0.9500 . ?
C66 C67 1.429(7) . ?
C67 C68 1.367(8) . ?
C67 C82 1.501(8) . ?
C68 C69 1.452(8) . ?
C68 C83 1.504(7) . ?
C69 C70 1.381(8) . ?
C70 C71 1.381(8) . ?
C70 H70 0.9500 . ?
C71 C72 1.437(7) . ?
C72 C73 1.357(8) . ?
C72 C85 1.490(7) . ?
C73 C74 1.445(7) . ?
C73 C87 1.506(8) . ?
C74 C75 1.378(7) . ?
C75 C76 1.394(7) . ?
C75 H75 0.9500 . ?
C76 C77 1.426(7) . ?
C77 C78 1.358(7) . ?
C77 C88 1.481(8) . ?
C78 C79 1.465(8) . ?
C78 C89 1.505(7) . ?
C80 H80A 0.9800 . ?
C80 H80B 0.9800 . ?
C80 H80C 0.9800 . ?
C81 H81A 0.9800 . ?
C81 H81B 0.9800 . ?
C81 H81C 0.9800 . ?
C82 H82A 0.9800 . ?
C82 H82B 0.9800 . ?
C82 H82C 0.9800 . ?
C83 C84 1.496(8) . ?
C83 H83A 0.9900 . ?
C83 H83B 0.9900 . ?
C84 H84A 0.9800 . ?
C84 H84B 0.9800 . ?
C84 H84C 0.9800 . ?
C85 C86 1.530(9) . ?
C85 H85A 0.9900 . ?
C85 H85B 0.9900 . ?
C86 H86A 0.9800 . ?
C86 H86B 0.9800 . ?
C86 H86C 0.9800 . ?
C87 H87A 0.9800 . ?
C87 H87B 0.9800 . ?
C87 H87C 0.9800 . ?
C88 H88A 0.9800 . ?
C88 H88B 0.9800 . ?
C88 H88C 0.9800 . ?
C89 H89A 0.9800 . ?
C89 H89B 0.9800 . ?
C89 H89C 0.9800 . ?
C91A C92A 1.536(5) . ?
C91A H91A 0.9800 . ?
C91A H91B 0.9800 . ?
C91A H91C 0.9800 . ?
C92A C93A 1.550(5) . ?
C92A H92A 0.9900 . ?
C92A H92B 0.9900 . ?
C93A C94A 1.553(5) . ?
C93A H93A 0.9900 . ?
C93A H93B 0.9900 . ?
C94A C95A 1.538(5) . ?
C94A H94A 0.9900 . ?
C94A H94B 0.9900 . ?
C95A C96A 1.536(5) . ?
C95A H95A 0.9900 . ?
C95A H95B 0.9900 . ?
C96A C97A 1.536(5) . ?
C96A H96A 0.9900 . ?
C96A H96B 0.9900 . ?
C97A H97A 0.9800 . ?
C97A H97B 0.9800 . ?
C97A H97C 0.9800 . ?
C98B Cl3B 1.744(5) . ?
C98B Cl4B 1.746(5) . ?
C98B H98A 0.9900 . ?
C98B H98B 0.9900 . ?

loop_
_geom_torsion_atom_site_label_1
_geom_torsion_atom_site_label_2
_geom_torsion_atom_site_label_3
_geom_torsion_atom_site_label_4
_geom_torsion
_geom_torsion_site_symmetry_1
_geom_torsion_site_symmetry_2
_geom_torsion_site_symmetry_3
_geom_torsion_site_symmetry_4
_geom_torsion_publ_flag
N4 Co1 N1 C4 173.6(5) . . . . ?
N2 Co1 N1 C4 -12.5(5) . . . . ?
N3 Co1 N1 C4 -133.9(9) . . . . ?
Cl1 Co1 N1 C4 82.6(5) . . . . ?
N4 Co1 N1 C1 8.7(4) . . . . ?
N2 Co1 N1 C1 -177.4(4) . . . . ?
N3 Co1 N1 C1 61.2(11) . . . . ?
Cl1 Co1 N1 C1 -82.3(4) . . . . ?
N1 Co1 N2 C6 11.9(4) . . . . ?
N4 Co1 N2 C6 51.3(13) . . . . ?
N3 Co1 N2 C6 -177.7(4) . . . . ?
Cl1 Co1 N2 C6 -84.9(4) . . . . ?
N1 Co1 N2 C9 178.0(4) . . . . ?
N4 Co1 N2 C9 -142.6(10) . . . . ?
N3 Co1 N2 C9 -11.6(4) . . . . ?
Cl1 Co1 N2 C9 81.2(4) . . . . ?
N1 Co1 N3 C11 125.7(9) . . . . ?
N4 Co1 N3 C11 177.3(4) . . . . ?
N2 Co1 N3 C11 4.5(4) . . . . ?
Cl1 Co1 N3 C11 -90.6(4) . . . . ?
N1 Co1 N3 C14 -58.3(11) . . . . ?
N4 Co1 N3 C14 -6.8(4) . . . . ?
N2 Co1 N3 C14 -179.5(4) . . . . ?
Cl1 Co1 N3 C14 85.4(4) . . . . ?
N1 Co1 N4 C16 -176.5(5) . . . . ?
N2 Co1 N4 C16 143.5(9) . . . . ?
N3 Co1 N4 C16 12.4(5) . . . . ?
Cl1 Co1 N4 C16 -80.1(5) . . . . ?
N1 Co1 N4 C19 -6.9(4) . . . . ?
N2 Co1 N4 C19 -46.9(13) . . . . ?
N3 Co1 N4 C19 -178.0(4) . . . . ?
Cl1 Co1 N4 C19 89.5(4) . . . . ?
N8 Fe1 N5 C64 175.5(4) . . . . ?
N6 Fe1 N5 C64 19.1(4) . . . . ?
N7 Fe1 N5 C64 96.1(6) . . . . ?
Cl2 Fe1 N5 C64 -83.8(4) . . . . ?
N8 Fe1 N5 C61 -29.9(4) . . . . ?
N6 Fe1 N5 C61 173.7(4) . . . . ?
N7 Fe1 N5 C61 -109.3(5) . . . . ?
Cl2 Fe1 N5 C61 70.9(4) . . . . ?
N8 Fe1 N6 C69 104.7(5) . . . . ?
N7 Fe1 N6 C69 24.8(4) . . . . ?
N5 Fe1 N6 C69 -177.3(4) . . . . ?
Cl2 Fe1 N6 C69 -74.3(4) . . . . ?
N8 Fe1 N6 C66 -93.1(5) . . . . ?
N7 Fe1 N6 C66 -173.0(4) . . . . ?
N5 Fe1 N6 C66 -15.2(4) . . . . ?
Cl2 Fe1 N6 C66 87.8(4) . . . . ?
N8 Fe1 N7 C71 177.0(4) . . . . ?
N6 Fe1 N7 C71 -26.7(4) . . . . ?
N5 Fe1 N7 C71 -104.3(5) . . . . ?
Cl2 Fe1 N7 C71 75.6(4) . . . . ?
N8 Fe1 N7 C74 19.2(4) . . . . ?
N6 Fe1 N7 C74 175.5(4) . . . . ?
N5 Fe1 N7 C74 97.9(6) . . . . ?
Cl2 Fe1 N7 C74 -82.2(4) . . . . ?
N6 Fe1 N8 C79 99.1(5) . . . . ?
N7 Fe1 N8 C79 178.2(4) . . . . ?
N5 Fe1 N8 C79 20.5(4) . . . . ?
Cl2 Fe1 N8 C79 -81.9(4) . . . . ?
N6 Fe1 N8 C76 -93.3(6) . . . . ?
N7 Fe1 N8 C76 -14.2(4) . . . . ?
N5 Fe1 N8 C76 -171.8(4) . . . . ?
Cl2 Fe1 N8 C76 85.8(4) . . . . ?
C4 N1 C1 C19 -177.1(4) . . . . ?
Co1 N1 C1 C19 -9.0(6) . . . . ?
C4 N1 C1 C2 -0.3(6) . . . . ?
Co1 N1 C1 C2 167.8(3) . . . . ?
N1 C1 C2 C3 1.0(6) . . . . ?
C19 C1 C2 C3 176.4(7) . . . . ?
N1 C1 C2 C20 -176.4(5) . . . . ?
C19 C1 C2 C20 -1.0(11) . . . . ?
C1 C2 C3 C4 -1.3(6) . . . . ?
C20 C2 C3 C4 176.3(5) . . . . ?
C1 C2 C3 C26 -172.6(5) . . . . ?
C20 C2 C3 C26 4.9(9) . . . . ?
C1 N1 C4 C5 174.3(5) . . . . ?
Co1 N1 C4 C5 8.5(8) . . . . ?
C1 N1 C4 C3 -0.5(6) . . . . ?
Co1 N1 C4 C3 -166.3(4) . . . . ?
C2 C3 C4 N1 1.1(6) . . . . ?
C26 C3 C4 N1 172.5(5) . . . . ?
C2 C3 C4 C5 -172.9(6) . . . . ?
C26 C3 C4 C5 -1.5(9) . . . . ?
N1 C4 C5 C6 -0.2(8) . . . . ?
C3 C4 C5 C6 173.4(5) . . . . ?
C9 N2 C6 C5 -177.5(5) . . . . ?
Co1 N2 C6 C5 -9.1(8) . . . . ?
C9 N2 C6 C7 -0.2(6) . . . . ?
Co1 N2 C6 C7 168.2(3) . . . . ?
C4 C5 C6 N2 0.9(9) . . . . ?
C4 C5 C6 C7 -176.0(5) . . . . ?
N2 C6 C7 C8 -1.4(6) . . . . ?
C5 C6 C7 C8 175.9(5) . . . . ?
N2 C6 C7 C32 -179.4(5) . . . . ?
C5 C6 C7 C32 -2.1(8) . . . . ?
C6 C7 C8 C9 2.4(6) . . . . ?
C32 C7 C8 C9 -179.7(5) . . . . ?
C6 C7 C8 C33 -173.3(5) . . . . ?
C32 C7 C8 C33 4.6(9) . . . . ?
C6 N2 C9 C10 -178.2(5) . . . . ?
Co1 N2 C9 C10 13.7(7) . . . . ?
C6 N2 C9 C8 1.7(5) . . . . ?
Co1 N2 C9 C8 -166.4(3) . . . . ?
C7 C8 C9 N2 -2.6(6) . . . . ?
C33 C8 C9 N2 172.7(5) . . . . ?
C7 C8 C9 C10 177.3(5) . . . . ?
C33 C8 C9 C10 -7.4(9) . . . . ?
N2 C9 C10 C11 -5.5(8) . . . . ?
C8 C9 C10 C11 174.6(5) . . . . ?
N2 C9 C10 C48 173.1(4) . . . . ?
C8 C9 C10 C48 -6.8(8) . . . . ?
C14 N3 C11 C10 -175.5(5) . . . . ?
Co1 N3 C11 C10 1.0(7) . . . . ?
C14 N3 C11 C12 3.3(6) . . . . ?
Co1 N3 C11 C12 179.8(3) . . . . ?
C9 C10 C11 N3 -2.0(8) . . . . ?
C48 C10 C11 N3 179.5(4) . . . . ?
C9 C10 C11 C12 179.4(5) . . . . ?
C48 C10 C11 C12 0.9(8) . . . . ?
N3 C11 C12 C13 -3.0(6) . . . . ?
C10 C11 C12 C13 175.8(5) . . . . ?
N3 C11 C12 C34 175.7(5) . . . . ?
C10 C11 C12 C34 -5.6(9) . . . . ?
C11 C12 C13 C14 1.4(6) . . . . ?
C34 C12 C13 C14 -177.3(5) . . . . ?
C11 C12 C13 C35 179.3(5) . . . . ?
C34 C12 C13 C35 0.6(9) . . . . ?
C11 N3 C14 C15 178.9(5) . . . . ?
Co1 N3 C14 C15 2.3(7) . . . . ?
C11 N3 C14 C13 -2.4(6) . . . . ?
Co1 N3 C14 C13 -179.1(3) . . . . ?
C12 C13 C14 C15 179.2(5) . . . . ?
C35 C13 C14 C15 1.3(9) . . . . ?
C12 C13 C14 N3 0.5(6) . . . . ?
C35 C13 C14 N3 -177.4(5) . . . . ?
N3 C14 C15 C16 0.9(8) . . . . ?
C13 C14 C15 C16 -177.5(5) . . . . ?
C19 N4 C16 C15 177.4(4) . . . . ?
Co1 N4 C16 C15 -12.3(7) . . . . ?
C19 N4 C16 C17 1.1(6) . . . . ?
Co1 N4 C16 C17 171.5(4) . . . . ?
C14 C15 C16 N4 3.7(8) . . . . ?
C14 C15 C16 C17 178.9(5) . . . . ?
N4 C16 C17 C18 -0.2(6) . . . . ?
C15 C16 C17 C18 -175.9(5) . . . . ?
N4 C16 C17 C36 177.3(5) . . . . ?
C15 C16 C17 C36 1.6(9) . . . . ?
C16 C17 C18 C19 -0.7(5) . . . . ?
C36 C17 C18 C19 -178.0(5) . . . . ?
C16 C17 C18 C42 178.5(5) . . . . ?
C36 C17 C18 C42 1.2(9) . . . . ?
C16 N4 C19 C1 175.6(4) . . . . ?
Co1 N4 C19 C1 3.8(6) . . . . ?
C16 N4 C19 C18 -1.6(6) . . . . ?
Co1 N4 C19 C18 -173.4(3) . . . . ?
N1 C1 C19 N4 3.2(6) . . . . ?
C2 C1 C19 N4 -172.1(6) . . . . ?
N1 C1 C19 C18 179.1(6) . . . . ?
C2 C1 C19 C18 3.8(13) . . . . ?
C17 C18 C19 N4 1.4(6) . . . . ?
C42 C18 C19 N4 -177.8(5) . . . . ?
C17 C18 C19 C1 -174.5(6) . . . . ?
C42 C18 C19 C1 6.2(11) . . . . ?
C3 C2 C20 C21 56.1(7) . . . . ?
C1 C2 C20 C21 -126.9(6) . . . . ?
C3 C2 C20 C25 -117.1(6) . . . . ?
C1 C2 C20 C25 59.9(8) . . . . ?
C25 C20 C21 C22 0.4(8) . . . . ?
C2 C20 C21 C22 -172.8(5) . . . . ?
C20 C21 C22 C23 -0.8(9) . . . . ?
C21 C22 C23 C24 0.0(9) . . . . ?
C22 C23 C24 C25 1.1(8) . . . . ?
C23 C24 C25 C20 -1.4(8) . . . . ?
C21 C20 C25 C24 0.7(8) . . . . ?
C2 C20 C25 C24 174.0(5) . . . . ?
C2 C3 C26 C31 -142.3(5) . . . . ?
C4 C3 C26 C31 48.0(8) . . . . ?
C2 C3 C26 C27 37.7(8) . . . . ?
C4 C3 C26 C27 -132.0(6) . . . . ?
C31 C26 C27 C28 -0.9(7) . . . . ?
C3 C26 C27 C28 179.0(5) . . . . ?
C26 C27 C28 C29 0.0(8) . . . . ?
C27 C28 C29 C30 0.5(8) . . . . ?
C28 C29 C30 C31 0.0(8) . . . . ?
C29 C30 C31 C26 -1.0(8) . . . . ?
C27 C26 C31 C30 1.5(7) . . . . ?
C3 C26 C31 C30 -178.5(5) . . . . ?
C18 C17 C36 C41 39.8(8) . . . . ?
C16 C17 C36 C41 -137.1(5) . . . . ?
C18 C17 C36 C37 -143.0(5) . . . . ?
C16 C17 C36 C37 40.1(7) . . . . ?
C41 C36 C37 C38 2.7(7) . . . . ?
C17 C36 C37 C38 -174.6(5) . . . . ?
C36 C37 C38 C39 -1.3(8) . . . . ?
C37 C38 C39 C40 -1.5(8) . . . . ?
C38 C39 C40 C41 2.8(8) . . . . ?
C39 C40 C41 C36 -1.3(8) . . . . ?
C37 C36 C41 C40 -1.4(7) . . . . ?
C17 C36 C41 C40 175.9(5) . . . . ?
C17 C18 C42 C47 -127.7(6) . . . . ?
C19 C18 C42 C47 51.4(7) . . . . ?
C17 C18 C42 C43 50.9(7) . . . . ?
C19 C18 C42 C43 -130.0(6) . . . . ?
C47 C42 C43 C44 -1.3(7) . . . . ?
C18 C42 C43 C44 -180.0(5) . . . . ?
C42 C43 C44 C45 2.1(8) . . . . ?
C43 C44 C45 C46 -1.2(8) . . . . ?
C44 C45 C46 C47 -0.5(8) . . . . ?
C45 C46 C47 C42 1.3(8) . . . . ?
C43 C42 C47 C46 -0.4(7) . . . . ?
C18 C42 C47 C46 178.3(5) . . . . ?
C9 C10 C48 C53 -68.6(6) . . . . ?
C11 C10 C48 C53 110.1(6) . . . . ?
C9 C10 C48 C49 105.6(6) . . . . ?
C11 C10 C48 C49 -75.7(7) . . . . ?
C53 C48 C49 C50 1.8(7) . . . . ?
C10 C48 C49 C50 -172.8(5) . . . . ?
C48 C49 C50 C51 -0.2(8) . . . . ?
C49 C50 C51 C52 -1.5(8) . . . . ?
C50 C51 C52 C53 1.7(8) . . . . ?
C50 C51 C52 C55 176.6(7) . . . . ?
C49 C48 C53 C52 -1.6(7) . . . . ?
C10 C48 C53 C52 173.1(5) . . . . ?
C49 C48 C53 C54 -176.3(7) . . . . ?
C10 C48 C53 C54 -1.6(11) . . . . ?
C51 C52 C53 C48 -0.2(8) . . . . ?
C55 C52 C53 C48 -177.4(5) . . . . ?
C51 C52 C53 C54 176.8(5) . . . . ?
C55 C52 C53 C54 -0.4(4) . . . . ?
C48 C53 C54 C59 -6.6(14) . . . . ?
C52 C53 C54 C59 177.8(8) . . . . ?
C48 C53 C54 C55 176.1(7) . . . . ?
C52 C53 C54 C55 0.5(4) . . . . ?
C59 C54 C55 C56 0.9(8) . . . . ?
C53 C54 C55 C56 179.1(5) . . . . ?
C59 C54 C55 C52 -178.6(5) . . . . ?
C53 C54 C55 C52 -0.4(4) . . . . ?
C51 C52 C55 C56 5.5(16) . . . . ?
C53 C52 C55 C56 -178.8(9) . . . . ?
C51 C52 C55 C54 -175.2(9) . . . . ?
C53 C52 C55 C54 0.5(4) . . . . ?
C54 C55 C56 C57 -1.5(8) . . . . ?
C52 C55 C56 C57 177.7(8) . . . . ?
C55 C56 C57 C58 0.9(8) . . . . ?
C56 C57 C58 C59 0.3(8) . . . . ?
C55 C54 C59 C58 0.3(7) . . . . ?
C53 C54 C59 C58 -176.5(7) . . . . ?
C55 C54 C59 C60 178.9(5) . . . . ?
C53 C54 C59 C60 2.1(11) . . . . ?
C57 C58 C59 C54 -0.9(7) . . . . ?
C57 C58 C59 C60 -179.5(5) . . . . ?
C54 C59 C60 C79 109.5(6) . . . . ?
C58 C59 C60 C79 -72.0(6) . . . . ?
C54 C59 C60 C61 -69.7(6) . . . . ?
C58 C59 C60 C61 108.8(6) . . . . ?
C64 N5 C61 C60 -174.8(5) . . . . ?
Fe1 N5 C61 C60 26.8(7) . . . . ?
C64 N5 C61 C62 3.4(6) . . . . ?
Fe1 N5 C61 C62 -154.9(3) . . . . ?
C79 C60 C61 N5 -2.2(8) . . . . ?
C59 C60 C61 N5 176.9(4) . . . . ?
C79 C60 C61 C62 179.8(5) . . . . ?
C59 C60 C61 C62 -1.1(8) . . . . ?
N5 C61 C62 C63 -4.0(6) . . . . ?
C60 C61 C62 C63 174.1(5) . . . . ?
N5 C61 C62 C80 171.5(5) . . . . ?
C60 C61 C62 C80 -10.3(9) . . . . ?
C61 C62 C63 C64 2.9(6) . . . . ?
C80 C62 C63 C64 -173.2(5) . . . . ?
C61 C62 C63 C81 179.6(5) . . . . ?
C80 C62 C63 C81 3.5(9) . . . . ?
C61 N5 C64 C65 -177.8(5) . . . . ?
Fe1 N5 C64 C65 -19.1(7) . . . . ?
C61 N5 C64 C63 -1.6(6) . . . . ?
Fe1 N5 C64 C63 157.2(3) . . . . ?
C62 C63 C64 N5 -0.9(6) . . . . ?
C81 C63 C64 N5 -177.7(5) . . . . ?
C62 C63 C64 C65 175.4(5) . . . . ?
C81 C63 C64 C65 -1.3(9) . . . . ?
N5 C64 C65 C66 7.7(9) . . . . ?
C63 C64 C65 C66 -168.1(5) . . . . ?
C69 N6 C66 C65 175.5(5) . . . . ?
Fe1 N6 C66 C65 10.2(8) . . . . ?
C69 N6 C66 C67 -0.7(6) . . . . ?
Fe1 N6 C66 C67 -165.9(3) . . . . ?
C64 C65 C66 N6 -2.7(9) . . . . ?
C64 C65 C66 C67 172.9(5) . . . . ?
N6 C66 C67 C68 1.4(6) . . . . ?
C65 C66 C67 C68 -174.8(5) . . . . ?
N6 C66 C67 C82 179.4(5) . . . . ?
C65 C66 C67 C82 3.2(9) . . . . ?
C66 C67 C68 C69 -1.4(6) . . . . ?
C82 C67 C68 C69 -179.4(5) . . . . ?
C66 C67 C68 C83 175.6(5) . . . . ?
C82 C67 C68 C83 -2.3(10) . . . . ?
C66 N6 C69 C70 179.9(5) . . . . ?
Fe1 N6 C69 C70 -15.1(7) . . . . ?
C66 N6 C69 C68 -0.3(6) . . . . ?
Fe1 N6 C69 C68 164.8(3) . . . . ?
C67 C68 C69 C70 -179.0(5) . . . . ?
C83 C68 C69 C70 3.8(9) . . . . ?
C67 C68 C69 N6 1.1(6) . . . . ?
C83 C68 C69 N6 -176.0(5) . . . . ?
N6 C69 C70 C71 -4.5(9) . . . . ?
C68 C69 C70 C71 175.6(5) . . . . ?
C74 N7 C71 C70 -179.4(5) . . . . ?
Fe1 N7 C71 C70 19.3(7) . . . . ?
C74 N7 C71 C72 0.8(6) . . . . ?
Fe1 N7 C71 C72 -160.5(4) . . . . ?
C69 C70 C71 N7 2.3(9) . . . . ?
C69 C70 C71 C72 -178.0(5) . . . . ?
N7 C71 C72 C73 -0.6(6) . . . . ?
C70 C71 C72 C73 179.7(5) . . . . ?
N7 C71 C72 C85 173.8(5) . . . . ?
C70 C71 C72 C85 -5.9(9) . . . . ?
C71 C72 C73 C74 0.1(6) . . . . ?
C85 C72 C73 C74 -174.1(6) . . . . ?
C71 C72 C73 C87 178.8(6) . . . . ?
C85 C72 C73 C87 4.6(10) . . . . ?
C71 N7 C74 C75 -178.4(5) . . . . ?
Fe1 N7 C74 C75 -16.9(8) . . . . ?
C71 N7 C74 C73 -0.8(6) . . . . ?
Fe1 N7 C74 C73 160.8(4) . . . . ?
C72 C73 C74 C75 178.0(6) . . . . ?
C87 C73 C74 C75 -0.8(9) . . . . ?
C72 C73 C74 N7 0.4(6) . . . . ?
C87 C73 C74 N7 -178.3(5) . . . . ?
N7 C74 C75 C76 2.4(10) . . . . ?
C73 C74 C75 C76 -174.9(6) . . . . ?
C79 N8 C76 C75 176.5(5) . . . . ?
Fe1 N8 C76 C75 6.5(8) . . . . ?
C79 N8 C76 C77 0.0(6) . . . . ?
Fe1 N8 C76 C77 -169.9(4) . . . . ?
C74 C75 C76 N8 3.2(10) . . . . ?
C74 C75 C76 C77 179.2(6) . . . . ?
N8 C76 C77 C78 -1.9(7) . . . . ?
C75 C76 C77 C78 -178.4(5) . . . . ?
N8 C76 C77 C88 178.7(6) . . . . ?
C75 C76 C77 C88 2.3(10) . . . . ?
C76 C77 C78 C79 2.9(6) . . . . ?
C88 C77 C78 C79 -177.8(6) . . . . ?
C76 C77 C78 C89 -175.6(5) . . . . ?
C88 C77 C78 C89 3.8(10) . . . . ?
C76 N8 C79 C60 -176.2(5) . . . . ?
Fe1 N8 C79 C60 -6.7(8) . . . . ?
C76 N8 C79 C78 1.7(6) . . . . ?
Fe1 N8 C79 C78 171.3(4) . . . . ?
C61 C60 C79 N8 -8.5(8) . . . . ?
C59 C60 C79 N8 172.4(5) . . . . ?
C61 C60 C79 C78 173.9(5) . . . . ?
C59 C60 C79 C78 -5.2(8) . . . . ?
C77 C78 C79 N8 -3.0(6) . . . . ?
C89 C78 C79 N8 175.3(5) . . . . ?
C77 C78 C79 C60 174.9(5) . . . . ?
C89 C78 C79 C60 -6.8(10) . . . . ?
C67 C68 C83 C84 -78.7(8) . . . . ?
C69 C68 C83 C84 97.8(7) . . . . ?
C73 C72 C85 C86 91.6(7) . . . . ?
C71 C72 C85 C86 -81.6(8) . . . . ?
C91A C92A C93A C94A -174.4(14) . . . . ?
C92A C93A C94A C95A 178.6(15) . . . . ?
C93A C94A C95A C96A 176.2(13) . . . . ?
C94A C95A C96A C97A 74.5(13) . . . . ?
